data_7012289
loop_
_publ_author_name
'Tang, Christina Y.'
'Downs, Anthony J.'
'Greene, Tim M.'
'Parsons, Simon'

_publ_section_title
;
 Dimeric piperidino-alane and -gallane: metal hydrides with a cyclic
 M(&#x00B5;-N)2M core (M = Al or Ga)
;
_journal_issue 4
_journal_name_full 'Dalton Transactions'
_journal_page_first 540
_journal_paper_doi 10.1039/b209669m
_journal_year 2003
_chemical_formula_moiety '[{C5H10NAlH2}2]'
_chemical_formula_sum 'C10 H24 Al2 N2'
_chemical_formula_weight 226.27
_chemical_name_systematic
; 
? 
;
_space_group_IT_number 14
_symmetry_cell_setting monoclinic
_symmetry_space_group_name_Hall '-P 2ybc'
_symmetry_space_group_name_H-M 'P 1 21/c 1'
_atom_sites_solution_hydrogens mixed
_atom_sites_solution_primary direct
_atom_sites_solution_secondary difmap
_audit_creation_method SHELXL-97
_cell_angle_alpha 90.00
_cell_angle_beta 92.009(2)
_cell_angle_gamma 90.00
_cell_formula_units_Z 2
_cell_length_a 8.7898(12)
_cell_length_b 6.1163(8)
_cell_length_c 12.9233(17)
_cell_measurement_reflns_used 3815
_cell_measurement_temperature 150(2)
_cell_measurement_theta_max 53
_cell_measurement_theta_min 6
_cell_volume 694.34(16)
_computing_cell_refinement 'Bruker SMART'
_computing_data_collection 'Bruker SMART'
_computing_data_reduction 'Bruker SHELXTL'
_computing_molecular_graphics 'Bruker SHELXTL'
_computing_publication_material SHELXTL
_computing_structure_refinement 'SHELXL-97 (Sheldrick, 1997)'
_computing_structure_solution 'SHELXS-97 (Sheldrick, 1990)'
_diffrn_ambient_temperature 150(2)
_diffrn_measured_fraction_theta_full 0.994
_diffrn_measured_fraction_theta_max 0.994
_diffrn_measurement_device_type 'Bruker SMART APEX CCD area detector'
_diffrn_measurement_method 'phi and omega scans'
_diffrn_radiation_monochromator graphite
_diffrn_radiation_source 'fine-focus sealed tube'
_diffrn_radiation_type MoK\a
_diffrn_radiation_wavelength 0.71073
_diffrn_reflns_av_R_equivalents 0.0290
_diffrn_reflns_av_sigmaI/netI 0.0309
_diffrn_reflns_limit_h_max 10
_diffrn_reflns_limit_h_min -10
_diffrn_reflns_limit_k_max 7
_diffrn_reflns_limit_k_min -7
_diffrn_reflns_limit_l_max 15
_diffrn_reflns_limit_l_min -16
_diffrn_reflns_number 5409
_diffrn_reflns_theta_full 26.43
_diffrn_reflns_theta_max 26.43
_diffrn_reflns_theta_min 2.32
_diffrn_standards_decay_% 0
_diffrn_standards_number 0
_exptl_absorpt_coefficient_mu 0.181
_exptl_absorpt_correction_T_max 0.928
_exptl_absorpt_correction_T_min 0.533
_exptl_absorpt_correction_type multi-scan
_exptl_absorpt_process_details Sadabs
_exptl_crystal_colour Colourless
_exptl_crystal_density_diffrn 1.082
_exptl_crystal_density_method 'not measured'
_exptl_crystal_description Block
_exptl_crystal_F_000 248
_exptl_crystal_size_max 0.24
_exptl_crystal_size_mid 0.20
_exptl_crystal_size_min 0.17
_refine_diff_density_max 0.559
_refine_diff_density_min -0.235
_refine_diff_density_rms 0.053
_refine_ls_extinction_coef none
_refine_ls_extinction_method none
_refine_ls_goodness_of_fit_ref 0.980
_refine_ls_hydrogen_treatment
;
H1/H2 restrained refxyz (Al-H restrained to be similar); 
Uiso=1.2Ueq(Al); other H's allowed to ride. 
;
_refine_ls_matrix_type full
_refine_ls_number_parameters 70
_refine_ls_number_reflns 1419
_refine_ls_number_restraints 1
_refine_ls_restrained_S_all 0.980
_refine_ls_R_factor_all 0.0458
_refine_ls_R_factor_gt 0.0412
_refine_ls_shift/su_max 0.011
_refine_ls_shift/su_mean 0.001
_refine_ls_structure_factor_coef Fsqd
_refine_ls_weighting_details 'calc w=1/[\s^2^(Fo^2^)+(0.0899P)^2^+0.0000P] where P=(Fo^2^+2Fc^2^)/3'
_refine_ls_weighting_scheme calc
_refine_ls_wR_factor_gt 0.1180
_refine_ls_wR_factor_ref 0.1202
_reflns_number_gt 1189
_reflns_number_total 1419
_reflns_threshold_expression >2sigma(I)
_cod_data_source_file b209669m.txt
_cod_data_source_block ctga06
_cod_depositor_comments
;
The following automatic conversions were performed:
'_symmetry_cell_setting' value 'Monoclinic' changed to 'monoclinic'
according to '/home/saulius/struct/CIF-dictionaries/cif_core.dic'
dictionary named 'cif_core.dic' version 2.4.1 from
2010-06-29.

'_exptl_absorpt_correction_type' value 'Multiscan' changed to
'multi-scan' according to
'/home/saulius/struct/CIF-dictionaries/cif_core.dic' dictionary named
'cif_core.dic' version 2.4.1 from 2010-06-29.

Automatic conversion script
Id: cif_fix_enum 1527 2010-12-29 10:47:43Z saulius 

The following automatic conversions were performed:

'_atom_sites_solution_hydrogens' value 'difmap/geom' was changed to
'mixed'.

Automatic conversion script
Id: cif_fix_values 6452 2018-10-05 10:23:21Z andrius 
;
_cod_original_sg_symbol_H-M P2(1)/c
_cod_database_code 7012289

loop_
_symmetry_equiv_pos_as_xyz
'x, y, z'
'-x, y+1/2, -z+1/2'
'-x, -y, -z'
'x, -y-1/2, z-1/2'

loop_
_atom_site_label
_atom_site_type_symbol
_atom_site_fract_x
_atom_site_fract_y
_atom_site_fract_z
_atom_site_U_iso_or_equiv
_atom_site_adp_type
_atom_site_occupancy
_atom_site_symmetry_multiplicity
_atom_site_calc_flag
_atom_site_refinement_flags
_atom_site_disorder_assembly
_atom_site_disorder_group
Al1 Al 0.11472(5) 0.07809(9) 0.56562(4) 0.0314(2) Uani 1 1 d D . .
H1 H 0.221(2) -0.109(3) 0.6410(15) 0.038 Uiso 1 1 d D . .
H2 H 0.182(2) 0.345(3) 0.5808(14) 0.038 Uiso 1 1 d D . .
N1 N -0.10213(15) 0.0238(2) 0.57666(10) 0.0269(3) Uani 1 1 d . . .
C2 C -0.1924(2) 0.2252(3) 0.59823(15) 0.0357(4) Uani 1 1 d . . .
H2A H -0.1731 0.3363 0.5445 0.043 Uiso 1 1 calc R . .
H2B H -0.1583 0.2863 0.6661 0.043 Uiso 1 1 calc R . .
C3 C -0.3621(2) 0.1778(3) 0.59942(17) 0.0430(5) Uani 1 1 d . . .
H3A H -0.4174 0.3132 0.6168 0.052 Uiso 1 1 calc R . .
H3B H -0.3984 0.1299 0.5296 0.052 Uiso 1 1 calc R . .
C4 C -0.3968(2) 0.0016(3) 0.67771(16) 0.0442(5) Uani 1 1 d . . .
H4A H -0.3725 0.0560 0.7485 0.053 Uiso 1 1 calc R . .
H4B H -0.5065 -0.0348 0.6729 0.053 Uiso 1 1 calc R . .
C5 C -0.3038(2) -0.2013(3) 0.65740(14) 0.0366(4) Uani 1 1 d . . .
H5A H -0.3373 -0.2660 0.5902 0.044 Uiso 1 1 calc R . .
H5B H -0.3207 -0.3107 0.7123 0.044 Uiso 1 1 calc R . .
C6 C -0.13541(19) -0.1457(3) 0.65538(13) 0.0318(4) Uani 1 1 d . . .
H6A H -0.1007 -0.0925 0.7246 0.038 Uiso 1 1 calc R . .
H6B H -0.0773 -0.2799 0.6402 0.038 Uiso 1 1 calc R . .

loop_
_atom_site_aniso_label
_atom_site_aniso_U_11
_atom_site_aniso_U_22
_atom_site_aniso_U_33
_atom_site_aniso_U_23
_atom_site_aniso_U_13
_atom_site_aniso_U_12
Al1 0.0262(3) 0.0426(4) 0.0256(3) -0.0014(2) 0.0019(2) -0.0089(2)
N1 0.0265(7) 0.0298(7) 0.0245(7) 0.0008(5) 0.0034(5) -0.0030(5)
C2 0.0338(10) 0.0309(9) 0.0426(10) -0.0041(7) 0.0023(7) -0.0024(7)
C3 0.0313(9) 0.0389(11) 0.0589(12) -0.0085(9) 0.0024(8) 0.0047(8)
C4 0.0282(9) 0.0562(12) 0.0490(12) -0.0088(10) 0.0111(8) -0.0052(9)
C5 0.0327(10) 0.0412(10) 0.0364(9) 0.0026(8) 0.0083(7) -0.0080(7)
C6 0.0304(9) 0.0369(9) 0.0285(8) 0.0044(7) 0.0058(7) -0.0041(7)

loop_
_atom_type_symbol
_atom_type_description
_atom_type_scat_dispersion_real
_atom_type_scat_dispersion_imag
_atom_type_scat_source
C C 0.0033 0.0016 'International Tables Vol C Tables 4.2.6.8 and 6.1.1.4'
H H 0.0000 0.0000 'International Tables Vol C Tables 4.2.6.8 and 6.1.1.4'
N N 0.0061 0.0033 'International Tables Vol C Tables 4.2.6.8 and 6.1.1.4'
Al Al 0.0645 0.0514 'International Tables Vol C Tables 4.2.6.8 and 6.1.1.4'

loop_
_geom_angle_atom_site_label_1
_geom_angle_atom_site_label_2
_geom_angle_atom_site_label_3
_geom_angle
_geom_angle_site_symmetry_1
_geom_angle_site_symmetry_3
_geom_angle_publ_flag
N1 Al1 N1 89.49(6) 3_556 . ?
N1 Al1 Al1 44.80(4) 3_556 3_556 ?
N1 Al1 Al1 44.69(4) . 3_556 ?
N1 Al1 H1 109.2(6) 3_556 . ?
N1 Al1 H1 110.5(6) . . ?
Al1 Al1 H1 118.6(6) 3_556 . ?
N1 Al1 H2 114.5(6) 3_556 . ?
N1 Al1 H2 118.8(6) . . ?
Al1 Al1 H2 129.2(6) 3_556 . ?
H1 Al1 H2 112.1(8) . . ?
C6 N1 C2 109.13(13) . . ?
C6 N1 Al1 114.69(10) . 3_556 ?
C2 N1 Al1 115.33(11) . 3_556 ?
C6 N1 Al1 112.67(10) . . ?
C2 N1 Al1 113.61(10) . . ?
Al1 N1 Al1 90.51(6) 3_556 . ?
N1 C2 C3 111.82(14) . . ?
N1 C2 H2A 109.3 . . ?
C3 C2 H2A 109.3 . . ?
N1 C2 H2B 109.3 . . ?
C3 C2 H2B 109.3 . . ?
H2A C2 H2B 107.9 . . ?
C4 C3 C2 111.24(16) . . ?
C4 C3 H3A 109.4 . . ?
C2 C3 H3A 109.4 . . ?
C4 C3 H3B 109.4 . . ?
C2 C3 H3B 109.4 . . ?
H3A C3 H3B 108.0 . . ?
C5 C4 C3 110.16(15) . . ?
C5 C4 H4A 109.6 . . ?
C3 C4 H4A 109.6 . . ?
C5 C4 H4B 109.6 . . ?
C3 C4 H4B 109.6 . . ?
H4A C4 H4B 108.1 . . ?
C4 C5 C6 110.58(15) . . ?
C4 C5 H5A 109.5 . . ?
C6 C5 H5A 109.5 . . ?
C4 C5 H5B 109.5 . . ?
C6 C5 H5B 109.5 . . ?
H5A C5 H5B 108.1 . . ?
N1 C6 C5 112.48(14) . . ?
N1 C6 H6A 109.1 . . ?
C5 C6 H6A 109.1 . . ?
N1 C6 H6B 109.1 . . ?
C5 C6 H6B 109.1 . . ?
H6A C6 H6B 107.8 . . ?

loop_
_geom_bond_atom_site_label_1
_geom_bond_atom_site_label_2
_geom_bond_distance
_geom_bond_site_symmetry_2
_geom_bond_publ_flag
Al1 N1 1.9410(14) 3_556 ?
Al1 N1 1.9449(14) . ?
Al1 Al1 2.7599(10) 3_556 ?
Al1 H1 1.751(16) . ?
Al1 H2 1.745(16) . ?
N1 C6 1.489(2) . ?
N1 C2 1.496(2) . ?
C2 C3 1.521(3) . ?
C2 H2A 0.9900 . ?
C2 H2B 0.9900 . ?
C3 C4 1.516(3) . ?
C3 H3A 0.9900 . ?
C3 H3B 0.9900 . ?
C4 C5 1.514(3) . ?
C4 H4A 0.9900 . ?
C4 H4B 0.9900 . ?
C5 C6 1.520(2) . ?
C5 H5A 0.9900 . ?
C5 H5B 0.9900 . ?
C6 H6A 0.9900 . ?
C6 H6B 0.9900 . ?
